data_4069540
loop_
_publ_author_name
'Buil, Mar\'ia L.'
'Esteruelas, Miguel A.'
'Garc\'es, Karin'
'Garc\'ia-Raboso, Jorge'
'Oliv\'an, Montserrat'

_publ_section_title
;
 Trapping of a 12-Valence-Electron Osmium Intermediate
;
_journal_issue 15
_journal_name_full Organometallics
_journal_page_first 4606
_journal_paper_doi 10.1021/om9002544
_journal_volume 28
_journal_year 2009
_chemical_formula_sum 'C36 H91 B F4 Os2 P4'
_chemical_formula_weight 1115.18
_chemical_name_systematic
; 
 ? 
;
_space_group_IT_number 15
_symmetry_cell_setting monoclinic
_symmetry_space_group_name_Hall '-C 2yc'
_symmetry_space_group_name_H-M 'C 1 2/c 1'
_atom_sites_solution_hydrogens geom
_atom_sites_solution_primary direct
_atom_sites_solution_secondary difmap
_audit_creation_method SHELXL-97
_cell_angle_alpha 90.00
_cell_angle_beta 99.757(4)
_cell_angle_gamma 90.00
_cell_formula_units_Z 4
_cell_length_a 17.140(4)
_cell_length_b 15.568(4)
_cell_length_c 17.737(4)
_cell_measurement_reflns_used 3757
_cell_measurement_temperature 100(2)
_cell_measurement_theta_max 26
_cell_measurement_theta_min 2
_cell_volume 4664.4(19)
_computing_cell_refinement 'SAINT+ v. 6.1 (Bruker AXS, 2000)'
_computing_data_collection 'SMART v. 5.625 (Bruker AXS, 2000)'
_computing_data_reduction 'SAINT+ v. 6.1 (Bruker AXS, 2000)'
_computing_molecular_graphics 'XP, SHELXTL v. 6.1 (Bruker, 2000)'
_computing_publication_material 'XCIF, SHELXTL v. 6.1 (Bruker, 2000)'
_computing_structure_refinement 'SHELXL-97 (Sheldrick, 1997)'
_computing_structure_solution 'SHELXS-97 (Sheldrick, 1990)'
_diffrn_ambient_temperature 100(2)
_diffrn_detector_area_resol_mean 8.26
_diffrn_measured_fraction_theta_full 0.998
_diffrn_measured_fraction_theta_max 0.934
_diffrn_measurement_device_type 'Bruker SMART APEX CCD system'
_diffrn_measurement_method '\w rotations with narrow frames'
_diffrn_radiation_monochromator graphite
_diffrn_radiation_source 'fine-focus sealed tube'
_diffrn_radiation_type MoK\a
_diffrn_radiation_wavelength 0.71073
_diffrn_reflns_av_R_equivalents 0.0538
_diffrn_reflns_av_sigmaI/netI 0.0790
_diffrn_reflns_limit_h_max 22
_diffrn_reflns_limit_h_min -22
_diffrn_reflns_limit_k_max 20
_diffrn_reflns_limit_k_min -21
_diffrn_reflns_limit_l_max 24
_diffrn_reflns_limit_l_min -23
_diffrn_reflns_number 20878
_diffrn_reflns_theta_full 27.50
_diffrn_reflns_theta_max 28.88
_diffrn_reflns_theta_min 1.78
_diffrn_standards_decay_% 'no decay'
_exptl_absorpt_coefficient_mu 5.619
_exptl_absorpt_correction_T_max 0.791
_exptl_absorpt_correction_T_min 0.554
_exptl_absorpt_correction_type multi-scan
_exptl_absorpt_process_details
;
Absorption correction performed with SADABS program. This is based on the
method of Blessing: Blessing, R. H., Acta Crystallogr., Sect. A 1995, 51, 33.

SADABS: Area-Detector Absorption Correction. Bruker-AXS 
within SAINT+ package, v. 6.1 (2000).
;
_exptl_crystal_colour orange
_exptl_crystal_density_diffrn 1.588
_exptl_crystal_density_method 'not measured'
_exptl_crystal_description block
_exptl_crystal_F_000 2240
_exptl_crystal_size_max 0.10
_exptl_crystal_size_mid 0.04
_exptl_crystal_size_min 0.03
_refine_diff_density_max 1.482
_refine_diff_density_min -1.321
_refine_diff_density_rms 0.141
_refine_ls_extinction_method none
_refine_ls_goodness_of_fit_ref 0.827
_refine_ls_hydrogen_treatment mixed
_refine_ls_matrix_type full
_refine_ls_number_parameters 232
_refine_ls_number_reflns 5728
_refine_ls_number_restraints 8
_refine_ls_restrained_S_all 0.836
_refine_ls_R_factor_all 0.0497
_refine_ls_R_factor_gt 0.0310
_refine_ls_shift/su_max 0.002
_refine_ls_shift/su_mean 0.000
_refine_ls_structure_factor_coef Fsqd
_refine_ls_weighting_details 'calc w=1/[\s^2^(Fo^2^)+(0.0073P)^2^+0.0000P] where P=(Fo^2^+2Fc^2^)/3'
_refine_ls_weighting_scheme calc
_refine_ls_wR_factor_gt 0.0469
_refine_ls_wR_factor_ref 0.0497
_reflns_number_gt 4313
_reflns_number_total 5728
_reflns_threshold_expression >2sigma(I)
_cod_data_source_file om9002544_si_001.cif
_cod_data_source_block mae399as
_cod_original_cell_volume 4665(2)
_cod_original_sg_symbol_H-M C2/c
_cod_database_code 4069540

loop_
_symmetry_equiv_pos_as_xyz
'x, y, z'
'-x, y, -z+1/2'
'x+1/2, y+1/2, z'
'-x+1/2, y+1/2, -z+1/2'
'-x, -y, -z'
'x, -y, z-1/2'
'-x+1/2, -y+1/2, -z'
'x+1/2, -y+1/2, z-1/2'

loop_
_atom_site_label
_atom_site_type_symbol
_atom_site_fract_x
_atom_site_fract_y
_atom_site_fract_z
_atom_site_U_iso_or_equiv
_atom_site_adp_type
_atom_site_occupancy
_atom_site_symmetry_multiplicity
_atom_site_calc_flag
_atom_site_refinement_flags
_atom_site_disorder_group
Os Os 0.958091(10) 0.185024(11) 0.802887(10) 0.01377(5) Uani 1 1 d D .
H04 H 1.0000 0.1039 0.7500 0.08(3) Uiso 1 2 d SR .
H03 H 1.0369 0.2376 0.7905 0.050 Uiso 1 1 d R .
H01 H 1.000(2) 0.152(2) 0.8829(11) 0.035(13) Uiso 1 1 d D .
H02 H 0.8717(10) 0.221(2) 0.786(2) 0.030(13) Uiso 1 1 d D .
P1 P 0.86414(7) 0.07905(7) 0.80978(6) 0.0155(3) Uani 1 1 d . .
P2 P 0.95893(7) 0.29369(7) 0.89215(6) 0.0150(3) Uani 1 1 d . .
C1 C 0.7802(2) 0.0811(3) 0.7290(2) 0.0172(10) Uani 1 1 d . .
H1 H 0.7444 0.0344 0.7377 0.021 Uiso 1 1 calc R .
C2 C 0.8055(3) 0.0637(3) 0.6517(2) 0.0262(11) Uani 1 1 d . .
H2A H 0.7600 0.0659 0.6119 0.039 Uiso 1 1 calc R .
H2B H 0.8293 0.0078 0.6524 0.039 Uiso 1 1 calc R .
H2C H 0.8432 0.1063 0.6423 0.039 Uiso 1 1 calc R .
C3 C 0.7324(3) 0.1644(3) 0.7250(3) 0.0265(12) Uani 1 1 d . .
H3A H 0.7645 0.2113 0.7128 0.040 Uiso 1 1 calc R .
H3B H 0.7165 0.1748 0.7735 0.040 Uiso 1 1 calc R .
H3C H 0.6863 0.1594 0.6861 0.040 Uiso 1 1 calc R .
C4 C 0.8132(2) 0.0778(3) 0.8944(2) 0.0176(10) Uani 1 1 d . .
H4 H 0.7975 0.1374 0.9012 0.021 Uiso 1 1 calc R .
C5 C 0.8682(3) 0.0540(3) 0.9688(2) 0.0252(11) Uani 1 1 d . .
H5A H 0.8462 0.0747 1.0116 0.038 Uiso 1 1 calc R .
H5B H 0.9192 0.0796 0.9693 0.038 Uiso 1 1 calc R .
H5C H 0.8737 -0.0074 0.9721 0.038 Uiso 1 1 calc R .
C6 C 0.7364(2) 0.0255(3) 0.8866(3) 0.0255(12) Uani 1 1 d . .
H6A H 0.7470 -0.0332 0.8752 0.038 Uiso 1 1 calc R .
H6B H 0.6981 0.0489 0.8461 0.038 Uiso 1 1 calc R .
H6C H 0.7160 0.0280 0.9338 0.038 Uiso 1 1 calc R .
C7 C 0.9083(3) -0.0286(3) 0.8003(2) 0.0193(10) Uani 1 1 d . .
H7 H 0.9283 -0.0262 0.7517 0.023 Uiso 1 1 calc R .
C8 C 0.9816(2) -0.0489(3) 0.8606(2) 0.0225(11) Uani 1 1 d . .
H8A H 0.9656 -0.0587 0.9092 0.034 Uiso 1 1 calc R .
H8B H 1.0177 -0.0014 0.8647 0.034 Uiso 1 1 calc R .
H8C H 1.0072 -0.0995 0.8456 0.034 Uiso 1 1 calc R .
C9 C 0.8513(3) -0.1064(3) 0.7919(3) 0.0293(12) Uani 1 1 d . .
H9A H 0.8782 -0.1562 0.7774 0.044 Uiso 1 1 calc R .
H9B H 0.8062 -0.0942 0.7533 0.044 Uiso 1 1 calc R .
H9C H 0.8340 -0.1169 0.8398 0.044 Uiso 1 1 calc R .
C10 C 1.0515(2) 0.3019(3) 0.9631(2) 0.0175(10) Uani 1 1 d . .
H10 H 1.0435 0.3482 0.9983 0.021 Uiso 1 1 calc R .
C11 C 1.1246(2) 0.3260(3) 0.9287(2) 0.0298(12) Uani 1 1 d . .
H11A H 1.1696 0.3307 0.9688 0.045 Uiso 1 1 calc R .
H11B H 1.1157 0.3801 0.9027 0.045 Uiso 1 1 calc R .
H11C H 1.1343 0.2825 0.8931 0.045 Uiso 1 1 calc R .
C12 C 1.0680(3) 0.2204(3) 1.0113(2) 0.0272(12) Uani 1 1 d . .
H12A H 1.0810 0.1743 0.9798 0.041 Uiso 1 1 calc R .
H12B H 1.0217 0.2054 1.0323 0.041 Uiso 1 1 calc R .
H12C H 1.1114 0.2304 1.0522 0.041 Uiso 1 1 calc R .
C13 C 0.9550(3) 0.4000(2) 0.8443(2) 0.0167(10) Uani 1 1 d . .
H13 H 1.0024 0.4025 0.8204 0.020 Uiso 1 1 calc R .
C14 C 0.8850(3) 0.4118(3) 0.7788(2) 0.0228(11) Uani 1 1 d . .
H14A H 0.8373 0.4201 0.7994 0.034 Uiso 1 1 calc R .
H14B H 0.8797 0.3616 0.7468 0.034 Uiso 1 1 calc R .
H14C H 0.8943 0.4611 0.7489 0.034 Uiso 1 1 calc R .
C15 C 0.9601(3) 0.4788(3) 0.8972(3) 0.0298(12) Uani 1 1 d . .
H15A H 0.9646 0.5299 0.8679 0.045 Uiso 1 1 calc R .
H15B H 1.0057 0.4736 0.9367 0.045 Uiso 1 1 calc R .
H15C H 0.9132 0.4821 0.9200 0.045 Uiso 1 1 calc R .
C16 C 0.8821(2) 0.2897(3) 0.9543(2) 0.0183(10) Uani 1 1 d . .
H16 H 0.8774 0.2288 0.9670 0.022 Uiso 1 1 calc R .
C17 C 0.8985(3) 0.3359(3) 1.0312(2) 0.0272(12) Uani 1 1 d . .
H17A H 0.9013 0.3967 1.0228 0.041 Uiso 1 1 calc R .
H17B H 0.9479 0.3162 1.0597 0.041 Uiso 1 1 calc R .
H17C H 0.8567 0.3239 1.0594 0.041 Uiso 1 1 calc R .
C18 C 0.7994(2) 0.3159(3) 0.9123(2) 0.0241(10) Uani 1 1 d . .
H18A H 0.7601 0.2976 0.9414 0.036 Uiso 1 1 calc R .
H18B H 0.7896 0.2892 0.8628 0.036 Uiso 1 1 calc R .
H18C H 0.7971 0.3772 0.9065 0.036 Uiso 1 1 calc R .
B B 0.0000 0.3309(5) 0.2500 0.040(2) Uani 1 2 d SD .
F1 F -0.06152(16) 0.38515(18) 0.21569(17) 0.0442(8) Uiso 1 1 d D .
F2A F 0.0097(5) 0.2642(4) 0.2055(5) 0.055(3) Uiso 0.40 1 d PD 1
F2B F 0.0372(8) 0.3020(9) 0.1874(7) 0.038(6) Uiso 0.30 1 d PD 2
F2C F 0.0300(9) 0.2883(11) 0.1918(7) 0.024(4) Uiso 0.30 1 d PD 3

loop_
_atom_site_aniso_label
_atom_site_aniso_U_11
_atom_site_aniso_U_22
_atom_site_aniso_U_33
_atom_site_aniso_U_23
_atom_site_aniso_U_13
_atom_site_aniso_U_12
Os 0.01593(8) 0.01137(8) 0.01407(8) -0.00036(9) 0.00275(6) -0.00117(9)
P1 0.0181(6) 0.0127(6) 0.0153(6) 0.0002(5) 0.0020(5) -0.0011(5)
P2 0.0193(6) 0.0118(6) 0.0138(6) -0.0004(5) 0.0025(5) -0.0016(5)
C1 0.017(2) 0.016(2) 0.018(2) -0.0037(19) 0.0016(19) -0.0057(19)
C2 0.025(3) 0.032(3) 0.019(3) 0.001(2) -0.005(2) 0.000(2)
C3 0.023(3) 0.025(3) 0.029(3) 0.001(2) -0.003(2) 0.001(2)
C4 0.019(2) 0.015(2) 0.021(3) -0.004(2) 0.009(2) -0.0042(19)
C5 0.031(3) 0.029(3) 0.017(3) 0.003(2) 0.010(2) 0.000(2)
C6 0.024(3) 0.025(3) 0.031(3) -0.002(2) 0.011(2) -0.007(2)
C7 0.024(3) 0.017(2) 0.017(3) 0.001(2) 0.005(2) -0.002(2)
C8 0.023(3) 0.015(2) 0.030(3) 0.008(2) 0.005(2) 0.002(2)
C9 0.029(3) 0.015(3) 0.044(3) 0.000(2) 0.006(2) 0.003(2)
C10 0.024(2) 0.013(2) 0.012(2) -0.0018(18) -0.0053(19) -0.0017(19)
C11 0.023(3) 0.036(3) 0.027(3) 0.005(2) -0.005(2) -0.005(2)
C12 0.033(3) 0.024(3) 0.021(3) 0.006(2) -0.006(2) -0.003(2)
C13 0.022(3) 0.012(2) 0.016(2) -0.0014(19) 0.004(2) -0.0012(19)
C14 0.030(3) 0.017(3) 0.020(3) 0.003(2) 0.001(2) 0.003(2)
C15 0.048(3) 0.018(3) 0.023(3) -0.002(2) 0.006(2) -0.004(2)
C16 0.024(3) 0.016(2) 0.017(2) -0.0020(19) 0.009(2) -0.0047(19)
C17 0.043(3) 0.022(3) 0.020(3) -0.003(2) 0.016(2) -0.006(2)
C18 0.027(3) 0.022(2) 0.027(3) -0.003(2) 0.012(2) -0.002(2)
B 0.051(6) 0.034(6) 0.031(5) 0.000 -0.002(5) 0.000

loop_
_atom_type_symbol
_atom_type_description
_atom_type_scat_dispersion_real
_atom_type_scat_dispersion_imag
_atom_type_scat_source
C C 0.0033 0.0016 'International Tables Vol C Tables 4.2.6.8 and 6.1.1.4'
H H 0.0000 0.0000 'International Tables Vol C Tables 4.2.6.8 and 6.1.1.4'
B B 0.0013 0.0007 'International Tables Vol C Tables 4.2.6.8 and 6.1.1.4'
F F 0.0171 0.0103 'International Tables Vol C Tables 4.2.6.8 and 6.1.1.4'
P P 0.1023 0.0942 'International Tables Vol C Tables 4.2.6.8 and 6.1.1.4'
Os Os -1.2165 7.6030 'International Tables Vol C Tables 4.2.6.8 and 6.1.1.4'

loop_
_geom_angle_atom_site_label_1
_geom_angle_atom_site_label_2
_geom_angle_atom_site_label_3
_geom_angle
_geom_angle_site_symmetry_1
_geom_angle_site_symmetry_3
P2 Os P1 114.01(4) . .
P2 Os Os 124.35(3) . 2_756
P1 Os Os 121.39(3) . 2_756
P2 Os H04 156.2 . .
P1 Os H04 82.5 . .
Os Os H04 44.8 2_756 .
P2 Os H03 79.4 . .
P1 Os H03 164.5 . .
Os Os H03 46.8 2_756 .
H04 Os H03 82.4 . .
P2 Os H01 71.0(14) . .
P1 Os H01 86.2(14) . .
Os Os H01 115.8(14) 2_756 .
H04 Os H01 94.3 . .
H03 Os H01 91.3 . .
P2 Os H02 76.7(14) . .
P1 Os H02 67.7(14) . .
Os Os H02 119.3(14) 2_756 .
H04 Os H02 126.8 . .
H03 Os H02 125.1 . .
H01 Os H02 125(2) . .
C1 P1 C7 102.74(19) . .
C1 P1 C4 102.43(19) . .
C7 P1 C4 108.5(2) . .
C1 P1 Os 113.70(14) . .
C7 P1 Os 109.81(14) . .
C4 P1 Os 118.32(14) . .
C13 P2 C10 102.11(19) . .
C13 P2 C16 109.1(2) . .
C10 P2 C16 102.17(19) . .
C13 P2 Os 110.10(14) . .
C10 P2 Os 114.79(14) . .
C16 P2 Os 117.30(14) . .
C3 C1 C2 109.9(4) . .
C3 C1 P1 113.0(3) . .
C2 C1 P1 112.9(3) . .
C3 C1 H1 106.9 . .
C2 C1 H1 106.9 . .
P1 C1 H1 106.9 . .
C1 C2 H2A 109.5 . .
C1 C2 H2B 109.5 . .
H2A C2 H2B 109.5 . .
C1 C2 H2C 109.5 . .
H2A C2 H2C 109.5 . .
H2B C2 H2C 109.5 . .
C1 C3 H3A 109.5 . .
C1 C3 H3B 109.5 . .
H3A C3 H3B 109.5 . .
C1 C3 H3C 109.5 . .
H3A C3 H3C 109.5 . .
H3B C3 H3C 109.5 . .
C5 C4 C6 110.0(4) . .
C5 C4 P1 113.2(3) . .
C6 C4 P1 116.5(3) . .
C5 C4 H4 105.4 . .
C6 C4 H4 105.4 . .
P1 C4 H4 105.4 . .
C4 C5 H5A 109.5 . .
C4 C5 H5B 109.5 . .
H5A C5 H5B 109.5 . .
C4 C5 H5C 109.5 . .
H5A C5 H5C 109.5 . .
H5B C5 H5C 109.5 . .
C4 C6 H6A 109.5 . .
C4 C6 H6B 109.5 . .
H6A C6 H6B 109.5 . .
C4 C6 H6C 109.5 . .
H6A C6 H6C 109.5 . .
H6B C6 H6C 109.5 . .
C8 C7 C9 109.5(3) . .
C8 C7 P1 114.8(3) . .
C9 C7 P1 117.0(3) . .
C8 C7 H7 104.7 . .
C9 C7 H7 104.7 . .
P1 C7 H7 104.7 . .
C7 C8 H8A 109.5 . .
C7 C8 H8B 109.5 . .
H8A C8 H8B 109.5 . .
C7 C8 H8C 109.5 . .
H8A C8 H8C 109.5 . .
H8B C8 H8C 109.5 . .
C7 C9 H9A 109.5 . .
C7 C9 H9B 109.5 . .
H9A C9 H9B 109.5 . .
C7 C9 H9C 109.5 . .
H9A C9 H9C 109.5 . .
H9B C9 H9C 109.5 . .
C12 C10 C11 110.0(4) . .
C12 C10 P2 112.2(3) . .
C11 C10 P2 114.2(3) . .
C12 C10 H10 106.6 . .
C11 C10 H10 106.6 . .
P2 C10 H10 106.6 . .
C10 C11 H11A 109.5 . .
C10 C11 H11B 109.5 . .
H11A C11 H11B 109.5 . .
C10 C11 H11C 109.5 . .
H11A C11 H11C 109.5 . .
H11B C11 H11C 109.5 . .
C10 C12 H12A 109.5 . .
C10 C12 H12B 109.5 . .
H12A C12 H12B 109.5 . .
C10 C12 H12C 109.5 . .
H12A C12 H12C 109.5 . .
H12B C12 H12C 109.5 . .
C14 C13 C15 108.9(4) . .
C14 C13 P2 114.7(3) . .
C15 C13 P2 116.1(3) . .
C14 C13 H13 105.4 . .
C15 C13 H13 105.4 . .
P2 C13 H13 105.4 . .
C13 C14 H14A 109.5 . .
C13 C14 H14B 109.5 . .
H14A C14 H14B 109.5 . .
C13 C14 H14C 109.5 . .
H14A C14 H14C 109.5 . .
H14B C14 H14C 109.5 . .
C13 C15 H15A 109.5 . .
C13 C15 H15B 109.5 . .
H15A C15 H15B 109.5 . .
C13 C15 H15C 109.5 . .
H15A C15 H15C 109.5 . .
H15B C15 H15C 109.5 . .
C17 C16 C18 108.9(4) . .
C17 C16 P2 118.2(3) . .
C18 C16 P2 113.0(3) . .
C17 C16 H16 105.2 . .
C18 C16 H16 105.2 . .
P2 C16 H16 105.2 . .
C16 C17 H17A 109.5 . .
C16 C17 H17B 109.5 . .
H17A C17 H17B 109.5 . .
C16 C17 H17C 109.5 . .
H17A C17 H17C 109.5 . .
H17B C17 H17C 109.5 . .
C16 C18 H18A 109.5 . .
C16 C18 H18B 109.5 . .
H18A C18 H18B 109.5 . .
C16 C18 H18C 109.5 . .
H18A C18 H18C 109.5 . .
H18B C18 H18C 109.5 . .
F2A B F2A 77.5(9) . 2
F2A B F2C 24.9(10) . .
F2A B F2C 99.6(11) 2 .
F2A B F2C 99.6(11) . 2
F2A B F2C 24.9(10) 2 2
F2C B F2C 123.3(18) . 2
F2A B F1 124.4(4) . 2
F2A B F1 111.8(4) 2 2
F2C B F1 105.2(9) . 2
F2C B F1 108.0(6) 2 2
F2A B F1 111.8(4) . .
F2A B F1 124.4(4) 2 .
F2C B F1 108.0(6) . .
F2C B F1 105.2(9) 2 .
F1 B F1 106.2(6) 2 .
F2A B F2B 35.4(8) . .
F2A B F2B 109.2(9) 2 .
F2C B F2B 10.5(14) . .
F2C B F2B 133.4(10) 2 .
F1 B F2B 97.1(7) 2 .
F1 B F2B 104.5(5) . .
F2A B F2B 109.2(9) . 2
F2A B F2B 35.4(8) 2 2
F2C B F2B 133.4(10) . 2
F2C B F2B 10.5(14) 2 2
F1 B F2B 104.5(5) 2 2
F1 B F2B 97.1(7) . 2
F2B B F2B 143.7(14) . 2
B F2A F2A 51.2(4) . 2

loop_
_geom_bond_atom_site_label_1
_geom_bond_atom_site_label_2
_geom_bond_distance
_geom_bond_site_symmetry_2
Os P2 2.3154(12) .
Os P1 2.3231(12) .
Os Os 2.5490(6) 2_756
Os H04 1.7948 .
Os H03 1.6262 .
Os H01 1.568(10) .
Os H02 1.562(10) .
P1 C1 1.851(4) .
P1 C7 1.858(4) .
P1 C4 1.860(4) .
P2 C13 1.855(4) .
P2 C10 1.855(4) .
P2 C16 1.857(4) .
C1 C3 1.529(5) .
C1 C2 1.531(6) .
C1 H1 0.9800 .
C2 H2A 0.9600 .
C2 H2B 0.9600 .
C2 H2C 0.9600 .
C3 H3A 0.9600 .
C3 H3B 0.9600 .
C3 H3C 0.9600 .
C4 C5 1.532(5) .
C4 C6 1.534(5) .
C4 H4 0.9800 .
C5 H5A 0.9600 .
C5 H5B 0.9600 .
C5 H5C 0.9600 .
C6 H6A 0.9600 .
C6 H6B 0.9600 .
C6 H6C 0.9600 .
C7 C8 1.538(5) .
C7 C9 1.548(5) .
C7 H7 0.9800 .
C8 H8A 0.9600 .
C8 H8B 0.9600 .
C8 H8C 0.9600 .
C9 H9A 0.9600 .
C9 H9B 0.9600 .
C9 H9C 0.9600 .
C10 C12 1.529(5) .
C10 C11 1.530(6) .
C10 H10 0.9800 .
C11 H11A 0.9600 .
C11 H11B 0.9600 .
C11 H11C 0.9600 .
C12 H12A 0.9600 .
C12 H12B 0.9600 .
C12 H12C 0.9600 .
C13 C14 1.533(5) .
C13 C15 1.538(5) .
C13 H13 0.9800 .
C14 H14A 0.9600 .
C14 H14B 0.9600 .
C14 H14C 0.9600 .
C15 H15A 0.9600 .
C15 H15B 0.9600 .
C15 H15C 0.9600 .
C16 C17 1.525(5) .
C16 C18 1.540(5) .
C16 H16 0.9800 .
C17 H17A 0.9600 .
C17 H17B 0.9600 .
C17 H17C 0.9600 .
C18 H18A 0.9600 .
C18 H18B 0.9600 .
C18 H18C 0.9600 .
B F2A 1.331(7) .
B F2A 1.331(7) 2
B F2C 1.396(8) .
B F2C 1.396(8) 2
B F1 1.407(5) 2
B F1 1.407(5) .
B F2B 1.443(8) .
B F2B 1.443(8) 2
F2A F2A 1.666(17) 2
